data_4347129
loop_
_publ_author_name
'Zhao, Xin'
'Zhou, Feng'
'Liu, Quan'
'Chen, Qiu-Fang'
'Yang, Jun-Yi'
'Zhang, Wen-Hua'
'Song, Ying-Lin'
'Lang, Jian-Ping'

_publ_section_title
;
 Diverse Tp*-Capped W-Cu-S Clusters from One-Pot Assembly Involving in
 Situ Thiolation of Phosphines.
;
_journal_issue 4
_journal_name_full 'Inorganic chemistry'
_journal_page_first 1861
_journal_page_last 1871
_journal_paper_doi 10.1021/acs.inorgchem.5b02765
_journal_volume 55
_journal_year 2016
_chemical_formula_moiety 'C57 H70 B2 Cl3 Cu6 N12 P2 S8 W2, F6 P'
_chemical_formula_sum 'C57 H70 B2 Cl3 Cu6 F6 N12 P3 S8 W2'
_chemical_formula_weight 2263.55
_space_group_IT_number 2
_space_group_name_Hall '-P 1'
_space_group_name_H-M_alt 'P -1'
_symmetry_cell_setting triclinic
_symmetry_space_group_name_Hall '-P 1'
_symmetry_space_group_name_H-M 'P -1'
_atom_sites_solution_hydrogens geom
_atom_sites_solution_primary direct
_atom_sites_solution_secondary difmap
_audit_creation_method SHELXL-97
_audit_update_record
;
2014-04-07 # Formatted by publCIF
;
_cell_angle_alpha 72.905(3)
_cell_angle_beta 88.959(2)
_cell_angle_gamma 72.706(2)
_cell_formula_units_Z 2
_cell_length_a 12.3868(3)
_cell_length_b 16.7215(5)
_cell_length_c 24.5144(7)
_cell_measurement_reflns_used 14260
_cell_measurement_temperature 234(2)
_cell_measurement_theta_max 29.2070
_cell_measurement_theta_min 3.3280
_cell_volume 4620.5(2)
_computing_structure_refinement 'SHELXL-97 (Sheldrick, 2008)'
_computing_structure_solution 'SHELXS-97 (Sheldrick, 2008)'
_diffrn_ambient_temperature 234(2)
_diffrn_detector_area_resol_mean 10.4471
_diffrn_measured_fraction_theta_full 0.998
_diffrn_measured_fraction_theta_max 0.998
_diffrn_measurement_device_type 'Xcalibur, Atlas, Gemini'
_diffrn_measurement_method '\w scans'
_diffrn_radiation_monochromator graphite
_diffrn_radiation_source 'fine-focus sealed tube'
_diffrn_radiation_type MoK\a
_diffrn_radiation_wavelength 0.71073
_diffrn_reflns_av_R_equivalents 0.0429
_diffrn_reflns_av_sigmaI/netI 0.0653
_diffrn_reflns_limit_h_max 15
_diffrn_reflns_limit_h_min -15
_diffrn_reflns_limit_k_max 18
_diffrn_reflns_limit_k_min -21
_diffrn_reflns_limit_l_max 31
_diffrn_reflns_limit_l_min -31
_diffrn_reflns_number 48109
_diffrn_reflns_theta_full 26.73
_diffrn_reflns_theta_max 26.73
_diffrn_reflns_theta_min 2.96
_diffrn_standards_decay_% 0
_diffrn_standards_interval_count 0
_diffrn_standards_interval_time 0
_diffrn_standards_number 0
_exptl_absorpt_coefficient_mu 4.201
_exptl_absorpt_correction_T_max 0.6787
_exptl_absorpt_correction_T_min 0.3655
_exptl_absorpt_correction_type multi-scan
_exptl_absorpt_process_details
;
CrysAlisPro, Agilent Technologies,
Version 1.171.36.32 (release 02-08-2013 CrysAlis171 .NET)
(compiled Aug  2 2013,16:46:58)
Empirical absorption correction using spherical harmonics,
 implemented in SCALE3 ABSPACK scaling algorithm.
;
_exptl_crystal_colour red
_exptl_crystal_density_diffrn 1.627
_exptl_crystal_density_method 'not measured'
_exptl_crystal_description prism
_exptl_crystal_F_000 2212
_exptl_crystal_size_max 0.30
_exptl_crystal_size_mid 0.30
_exptl_crystal_size_min 0.10
_platon_squeeze_details
;
;
_refine_diff_density_max 2.128
_refine_diff_density_min -1.085
_refine_diff_density_rms 0.140
_refine_ls_extinction_method none
_refine_ls_goodness_of_fit_ref 1.018
_refine_ls_hydrogen_treatment mixed
_refine_ls_matrix_type full
_refine_ls_number_parameters 910
_refine_ls_number_reflns 19588
_refine_ls_number_restraints 2
_refine_ls_restrained_S_all 1.018
_refine_ls_R_factor_all 0.0796
_refine_ls_R_factor_gt 0.0510
_refine_ls_shift/su_max 0.002
_refine_ls_shift/su_mean 0.000
_refine_ls_structure_factor_coef Fsqd
_refine_ls_weighting_details 'calc w=1/[\s^2^(Fo^2^)+(0.0728P)^2^+0.0000P] where P=(Fo^2^+2Fc^2^)/3'
_refine_ls_weighting_scheme calc
_refine_ls_wR_factor_gt 0.1273
_refine_ls_wR_factor_ref 0.1416
_reflns_number_gt 13521
_reflns_number_total 19588
_reflns_threshold_expression >2sigma(I)
_cod_data_source_file ic5b02765_si_002.cif
_cod_data_source_block Compound4
_cod_original_sg_symbol_H-M P-1
_cod_database_code 4347129

loop_
_symmetry_equiv_pos_as_xyz
'x, y, z'
'-x, -y, -z'

loop_
_atom_site_label
_atom_site_type_symbol
_atom_site_fract_x
_atom_site_fract_y
_atom_site_fract_z
_atom_site_U_iso_or_equiv
_atom_site_adp_type
_atom_site_occupancy
_atom_site_symmetry_multiplicity
_atom_site_calc_flag
_atom_site_refinement_flags
W1 W 0.14484(2) 0.283920(17) 0.437839(11) 0.04061(9) Uani 1 1 d .
W2 W 0.19149(2) 0.594633(17) 0.148264(11) 0.03984(9) Uani 1 1 d .
Cu1 Cu 0.03340(7) 0.39003(6) 0.33733(4) 0.0536(2) Uani 1 1 d .
Cu2 Cu 0.27426(7) 0.31098(6) 0.35066(4) 0.0522(2) Uani 1 1 d .
Cu3 Cu 0.13361(7) 0.20010(6) 0.36150(4) 0.0510(2) Uani 1 1 d .
Cu4 Cu 0.04855(7) 0.52837(6) 0.21614(4) 0.0541(2) Uani 1 1 d .
Cu5 Cu 0.15407(7) 0.45889(5) 0.12341(4) 0.0477(2) Uani 1 1 d .
Cu6 Cu 0.28612(7) 0.43924(6) 0.22699(4) 0.0513(2) Uani 1 1 d .
S1 S -0.01592(14) 0.27794(12) 0.39524(8) 0.0491(4) Uani 1 1 d .
S2 S 0.16536(14) 0.41578(11) 0.38498(8) 0.0455(4) Uani 1 1 d .
S3 S 0.28969(14) 0.18062(11) 0.41295(7) 0.0443(4) Uani 1 1 d .
S4 S 0.19200(14) 0.56474(12) 0.24598(7) 0.0458(4) Uani 1 1 d .
S5 S 0.02104(14) 0.58312(12) 0.12112(8) 0.0481(4) Uani 1 1 d .
S6 S 0.32412(13) 0.47296(11) 0.13503(7) 0.0426(4) Uani 1 1 d .
S7 S 0.11309(16) 0.11059(13) 0.31452(9) 0.0564(5) Uani 1 1 d .
S8 S 0.10151(14) 0.36782(12) 0.08702(8) 0.0492(4) Uani 1 1 d .
P1 P 0.27135(16) 0.04954(12) 0.29903(8) 0.0479(4) Uani 1 1 d .
P2 P 0.24876(14) 0.28148(12) 0.07923(8) 0.0439(4) Uani 1 1 d .
P7 P 0.6152(2) 0.98174(18) 0.17129(13) 0.0889(8) Uani 1 1 d .
Cl1 Cl 0.14198(14) 0.34541(11) 0.24972(7) 0.0464(4) Uani 1 1 d .
Cl2 Cl 0.41647(14) 0.32562(12) 0.29298(8) 0.0550(4) Uani 1 1 d .
Cl3 Cl -0.09588(15) 0.50801(12) 0.27259(8) 0.0567(5) Uani 1 1 d .
F1 F 0.4845(5) 0.9922(4) 0.1604(3) 0.1096(19) Uani 1 1 d .
F2 F 0.5915(5) 0.9917(5) 0.2325(3) 0.123(2) Uani 1 1 d .
F3 F 0.5854(6) 1.0850(4) 0.1468(4) 0.134(3) Uani 1 1 d .
F4 F 0.7419(5) 0.9773(5) 0.1809(4) 0.155(3) Uani 1 1 d .
F5 F 0.6367(7) 0.8814(4) 0.1959(4) 0.163(3) Uani 1 1 d .
F6 F 0.6357(9) 0.9742(6) 0.1108(4) 0.189(4) Uani 1 1 d .
N1 N 0.1395(5) 0.1685(4) 0.5691(2) 0.0500(14) Uani 1 1 d .
N2 N 0.1295(5) 0.1684(4) 0.5134(2) 0.0478(14) Uani 1 1 d .
N3 N 0.2533(6) 0.2708(4) 0.5598(3) 0.0595(16) Uani 1 1 d .
N4 N 0.2752(5) 0.2839(4) 0.5029(2) 0.0479(14) Uani 1 1 d .
N5 N 0.0429(5) 0.3259(4) 0.5508(2) 0.0538(15) Uani 1 1 d .
N6 N 0.0278(5) 0.3570(4) 0.4919(2) 0.0470(14) Uani 1 1 d .
N7 N 0.3448(5) 0.7267(4) 0.1211(3) 0.0528(15) Uani 1 1 d .
N8 N 0.3436(5) 0.6441(4) 0.1557(3) 0.0514(15) Uani 1 1 d .
N9 N 0.1394(5) 0.8032(4) 0.1176(3) 0.0520(15) Uani 1 1 d .
N10 N 0.0966(5) 0.7356(4) 0.1436(2) 0.0501(14) Uani 1 1 d .
N11 N 0.2167(5) 0.7475(4) 0.0376(3) 0.0536(15) Uani 1 1 d .
N12 N 0.2032(5) 0.6658(4) 0.0546(2) 0.0464(13) Uani 1 1 d .
C1 C 0.1413(9) 0.0750(6) 0.6690(4) 0.087(3) Uani 1 1 d .
H1A H 0.2179 0.0674 0.6825 0.130 Uiso 1 1 calc R
H1B H 0.1213 0.0219 0.6871 0.130 Uiso 1 1 calc R
H1C H 0.0890 0.1241 0.6786 0.130 Uiso 1 1 calc R
C2 C 0.1349(7) 0.0926(5) 0.6063(3) 0.064(2) Uani 1 1 d .
C3 C 0.1200(7) 0.0419(5) 0.5750(4) 0.065(2) Uani 1 1 d .
H3 H 0.1126 -0.0147 0.5894 0.079 Uiso 1 1 calc R
C4 C 0.1174(6) 0.0897(5) 0.5166(3) 0.0567(19) Uani 1 1 d .
C5 C 0.1050(8) 0.0575(5) 0.4675(4) 0.069(2) Uani 1 1 d .
H5A H 0.0429 0.1000 0.4410 0.104 Uiso 1 1 calc R
H5B H 0.0895 0.0017 0.4812 0.104 Uiso 1 1 calc R
H5C H 0.1747 0.0499 0.4481 0.104 Uiso 1 1 calc R
C6 C 0.3410(10) 0.2662(7) 0.6529(4) 0.103(3) Uani 1 1 d .
H6A H 0.2710 0.3041 0.6614 0.154 Uiso 1 1 calc R
H6B H 0.4048 0.2815 0.6644 0.154 Uiso 1 1 calc R
H6C H 0.3485 0.2054 0.6736 0.154 Uiso 1 1 calc R
C7 C 0.3391(8) 0.2780(6) 0.5883(4) 0.072(2) Uani 1 1 d .
C8 C 0.4175(8) 0.2951(6) 0.5506(4) 0.074(2) Uani 1 1 d .
H8 H 0.4865 0.3033 0.5590 0.089 Uiso 1 1 calc R
C9 C 0.3768(7) 0.2983(5) 0.4978(3) 0.0576(19) Uani 1 1 d .
C10 C 0.4375(7) 0.3117(6) 0.4445(4) 0.070(2) Uani 1 1 d .
H10A H 0.4426 0.2642 0.4285 0.105 Uiso 1 1 calc R
H10B H 0.5133 0.3123 0.4532 0.105 Uiso 1 1 calc R
H10C H 0.3963 0.3672 0.4169 0.105 Uiso 1 1 calc R
C11 C -0.0505(9) 0.3539(6) 0.6372(4) 0.085(3) Uani 1 1 d .
H11A H -0.0488 0.2931 0.6533 0.128 Uiso 1 1 calc R
H11B H -0.1210 0.3921 0.6450 0.128 Uiso 1 1 calc R
H11C H 0.0129 0.3633 0.6544 0.128 Uiso 1 1 calc R
C12 C -0.0422(7) 0.3743(5) 0.5740(3) 0.062(2) Uani 1 1 d .
C13 C -0.1146(7) 0.4384(5) 0.5288(3) 0.059(2) Uani 1 1 d .
H13 H -0.1813 0.4819 0.5314 0.071 Uiso 1 1 calc R
C14 C -0.0679(7) 0.4244(5) 0.4794(3) 0.0553(19) Uani 1 1 d .
C15 C -0.1215(6) 0.4807(5) 0.4208(3) 0.061(2) Uani 1 1 d .
H15A H -0.0653 0.5020 0.3980 0.092 Uiso 1 1 calc R
H15B H -0.1834 0.5302 0.4241 0.092 Uiso 1 1 calc R
H15C H -0.1503 0.4463 0.4025 0.092 Uiso 1 1 calc R
C16 C 0.4741(9) 0.8195(7) 0.0994(5) 0.097(3) Uani 1 1 d .
H16A H 0.4280 0.8689 0.1109 0.145 Uiso 1 1 calc R
H16B H 0.4592 0.8310 0.0586 0.145 Uiso 1 1 calc R
H16C H 0.5536 0.8111 0.1077 0.145 Uiso 1 1 calc R
C17 C 0.4454(7) 0.7384(6) 0.1316(4) 0.060(2) Uani 1 1 d .
C18 C 0.5069(7) 0.6681(6) 0.1719(4) 0.064(2) Uani 1 1 d .
H18 H 0.5798 0.6598 0.1874 0.077 Uiso 1 1 calc R
C19 C 0.4451(6) 0.6082(5) 0.1878(3) 0.0538(19) Uani 1 1 d .
C20 C 0.4836(7) 0.5199(6) 0.2314(4) 0.074(2) Uani 1 1 d .
H20A H 0.4284 0.5157 0.2598 0.111 Uiso 1 1 calc R
H20B H 0.5563 0.5117 0.2498 0.111 Uiso 1 1 calc R
H20C H 0.4909 0.4748 0.2128 0.111 Uiso 1 1 calc R
C21 C 0.1004(9) 0.9653(5) 0.0997(5) 0.101(4) Uani 1 1 d .
H21A H 0.0434 1.0122 0.1093 0.151 Uiso 1 1 calc R
H21B H 0.1021 0.9796 0.0584 0.151 Uiso 1 1 calc R
H21C H 0.1740 0.9586 0.1165 0.151 Uiso 1 1 calc R
C22 C 0.0718(8) 0.8810(5) 0.1228(4) 0.069(2) Uani 1 1 d .
C23 C -0.0167(7) 0.8621(5) 0.1530(4) 0.065(2) Uani 1 1 d .
H23 H -0.0776 0.9030 0.1631 0.078 Uiso 1 1 calc R
C24 C -0.0014(6) 0.7734(5) 0.1661(3) 0.0540(19) Uani 1 1 d .
C25 C -0.0783(6) 0.7269(5) 0.1984(4) 0.069(2) Uani 1 1 d .
H25A H -0.1143 0.7056 0.1732 0.104 Uiso 1 1 calc R
H25B H -0.1360 0.7670 0.2132 0.104 Uiso 1 1 calc R
H25C H -0.0352 0.6776 0.2299 0.104 Uiso 1 1 calc R
C26 C 0.2310(10) 0.8664(6) -0.0498(4) 0.098(3) Uani 1 1 d .
H26A H 0.1750 0.9129 -0.0393 0.147 Uiso 1 1 calc R
H26B H 0.2230 0.8773 -0.0908 0.147 Uiso 1 1 calc R
H26C H 0.3064 0.8652 -0.0388 0.147 Uiso 1 1 calc R
C27 C 0.2130(8) 0.7784(5) -0.0191(3) 0.067(2) Uani 1 1 d .
C28 C 0.1922(7) 0.7178(5) -0.0407(3) 0.067(2) Uani 1 1 d .
H28 H 0.1833 0.7225 -0.0796 0.080 Uiso 1 1 calc R
C29 C 0.1869(6) 0.6480(4) 0.0054(3) 0.0460(16) Uani 1 1 d .
C30 C 0.1678(7) 0.5664(5) 0.0004(3) 0.059(2) Uani 1 1 d .
H30A H 0.2319 0.5160 0.0193 0.088 Uiso 1 1 calc R
H30B H 0.1598 0.5705 -0.0397 0.088 Uiso 1 1 calc R
H30C H 0.0993 0.5595 0.0183 0.088 Uiso 1 1 calc R
C31 C 0.3298(6) 0.1211(4) 0.2453(3) 0.0476(16) Uani 1 1 d .
H31A H 0.3376 0.1677 0.2600 0.057 Uiso 1 1 calc R
H31B H 0.4061 0.0872 0.2393 0.057 Uiso 1 1 calc R
C32 C 0.2614(5) 0.1637(4) 0.1874(3) 0.0458(16) Uani 1 1 d .
H32A H 0.2526 0.1184 0.1716 0.055 Uiso 1 1 calc R
H32B H 0.1858 0.2005 0.1918 0.055 Uiso 1 1 calc R
C33 C 0.3239(6) 0.2190(5) 0.1478(3) 0.0485(17) Uani 1 1 d .
H33A H 0.3971 0.1804 0.1419 0.058 Uiso 1 1 calc R
H33B H 0.3392 0.2595 0.1662 0.058 Uiso 1 1 calc R
C34 C 0.3743(7) 0.0049(5) 0.3600(3) 0.060(2) Uani 1 1 d .
C35 C 0.4759(8) 0.0256(7) 0.3593(4) 0.085(3) Uani 1 1 d .
H35 H 0.4939 0.0638 0.3264 0.102 Uiso 1 1 calc R
C36 C 0.5471(10) -0.0107(10) 0.4069(6) 0.126(5) Uani 1 1 d .
H36 H 0.6162 0.0021 0.4063 0.152 Uiso 1 1 calc R
C37 C 0.5242(14) -0.0633(9) 0.4541(6) 0.130(7) Uani 1 1 d .
H37 H 0.5758 -0.0870 0.4866 0.156 Uiso 1 1 calc R
C38 C 0.4264(16) -0.0827(8) 0.4554(6) 0.135(6) Uani 1 1 d .
H38 H 0.4102 -0.1207 0.4890 0.161 Uiso 1 1 calc R
C39 C 0.3522(11) -0.0494(6) 0.4101(4) 0.093(3) Uani 1 1 d .
H39 H 0.2835 -0.0631 0.4123 0.112 Uiso 1 1 calc R
C40 C 0.2666(7) -0.0428(5) 0.2766(3) 0.0530(18) Uani 1 1 d .
C41 C 0.1731(9) -0.0638(7) 0.2741(5) 0.093(3) Uani 1 1 d .
H41 H 0.1051 -0.0282 0.2829 0.111 Uiso 1 1 calc R
C42 C 0.1718(10) -0.1386(8) 0.2585(5) 0.101(4) Uani 1 1 d .
H42 H 0.1045 -0.1529 0.2561 0.121 Uiso 1 1 calc R
C43 C 0.2757(12) -0.1902(6) 0.2467(4) 0.099(4) Uani 1 1 d .
H43 H 0.2785 -0.2416 0.2375 0.119 Uiso 1 1 calc R
C44 C 0.3711(10) -0.1688(7) 0.2481(5) 0.093(3) Uani 1 1 d .
H44 H 0.4395 -0.2032 0.2386 0.111 Uiso 1 1 calc R
C45 C 0.3675(7) -0.0961(6) 0.2636(4) 0.072(2) Uani 1 1 d .
H45 H 0.4347 -0.0816 0.2656 0.087 Uiso 1 1 calc R
C46 C 0.2210(6) 0.2069(4) 0.0441(3) 0.0485(17) Uani 1 1 d .
C47 C 0.1189(7) 0.2225(5) 0.0182(4) 0.062(2) Uani 1 1 d .
H47 H 0.0562 0.2675 0.0230 0.074 Uiso 1 1 calc R
C48 C 0.1065(7) 0.1713(5) -0.0159(4) 0.068(2) Uani 1 1 d .
H48 H 0.0355 0.1825 -0.0345 0.081 Uiso 1 1 calc R
C49 C 0.1969(9) 0.1054(5) -0.0222(4) 0.073(2) Uani 1 1 d .
H49 H 0.1884 0.0725 -0.0461 0.088 Uiso 1 1 calc R
C50 C 0.3001(8) 0.0866(6) 0.0059(4) 0.072(2) Uani 1 1 d .
H50 H 0.3611 0.0390 0.0030 0.087 Uiso 1 1 calc R
C51 C 0.3139(7) 0.1378(5) 0.0384(4) 0.070(2) Uani 1 1 d .
H51 H 0.3851 0.1267 0.0568 0.084 Uiso 1 1 calc R
C52 C 0.3396(6) 0.3327(5) 0.0332(4) 0.055(2) Uani 1 1 d .
C53 C 0.3094(9) 0.3679(6) -0.0246(4) 0.083(3) Uani 1 1 d .
H53 H 0.2418 0.3647 -0.0394 0.100 Uiso 1 1 calc R
C54 C 0.3746(14) 0.4065(8) -0.0597(6) 0.123(5) Uani 1 1 d .
H54 H 0.3518 0.4301 -0.0990 0.147 Uiso 1 1 calc R
C55 C 0.4687(15) 0.4126(8) -0.0417(8) 0.142(8) Uani 1 1 d .
H55 H 0.5124 0.4406 -0.0678 0.171 Uiso 1 1 calc R
C56 C 0.5059(9) 0.3775(7) 0.0171(8) 0.119(5) Uani 1 1 d .
H56 H 0.5740 0.3823 0.0301 0.143 Uiso 1 1 calc R
C57 C 0.4414(7) 0.3360(6) 0.0554(5) 0.079(3) Uani 1 1 d .
H57 H 0.4648 0.3112 0.0946 0.095 Uiso 1 1 calc R
B1 B 0.1455(8) 0.2516(6) 0.5817(4) 0.056(2) Uani 1 1 d D
H1B1 H 0.137(6) 0.240(5) 0.6301(11) 0.083 Uiso 1 1 d D
B2 B 0.2453(8) 0.7896(6) 0.0823(4) 0.057(2) Uani 1 1 d D
H1B2 H 0.270(6) 0.852(3) 0.059(3) 0.086 Uiso 1 1 d D

loop_
_atom_site_aniso_label
_atom_site_aniso_U_11
_atom_site_aniso_U_22
_atom_site_aniso_U_33
_atom_site_aniso_U_23
_atom_site_aniso_U_13
_atom_site_aniso_U_12
W1 0.05050(16) 0.04224(16) 0.03134(15) -0.01543(12) 0.00962(12) -0.01356(12)
W2 0.04472(15) 0.04052(16) 0.03092(15) -0.01379(12) 0.00988(11) -0.00557(12)
Cu1 0.0545(5) 0.0563(5) 0.0447(5) -0.0110(4) 0.0011(4) -0.0136(4)
Cu2 0.0561(5) 0.0478(5) 0.0498(5) -0.0154(4) 0.0202(4) -0.0122(4)
Cu3 0.0567(5) 0.0561(5) 0.0469(5) -0.0283(4) 0.0075(4) -0.0144(4)
Cu4 0.0492(5) 0.0702(6) 0.0391(5) -0.0162(5) 0.0130(4) -0.0139(4)
Cu5 0.0477(4) 0.0485(5) 0.0470(5) -0.0218(4) 0.0075(4) -0.0079(4)
Cu6 0.0564(5) 0.0502(5) 0.0346(5) -0.0110(4) 0.0072(4) 0.0002(4)
S1 0.0484(9) 0.0564(11) 0.0474(11) -0.0219(9) 0.0112(8) -0.0174(8)
S2 0.0542(10) 0.0430(9) 0.0396(10) -0.0151(8) 0.0101(8) -0.0131(8)
S3 0.0529(9) 0.0417(9) 0.0356(9) -0.0133(8) 0.0046(7) -0.0091(8)
S4 0.0522(9) 0.0509(10) 0.0314(9) -0.0149(8) 0.0121(7) -0.0095(8)
S5 0.0449(9) 0.0517(10) 0.0420(10) -0.0170(9) 0.0051(8) -0.0036(8)
S6 0.0429(8) 0.0470(9) 0.0347(9) -0.0162(8) 0.0109(7) -0.0059(7)
S7 0.0604(11) 0.0663(12) 0.0543(12) -0.0341(10) 0.0096(9) -0.0211(10)
S8 0.0455(9) 0.0539(10) 0.0480(11) -0.0239(9) 0.0052(8) -0.0063(8)
P1 0.0607(11) 0.0481(10) 0.0365(10) -0.0197(9) 0.0030(8) -0.0121(9)
P2 0.0470(9) 0.0465(10) 0.0364(10) -0.0166(8) 0.0097(8) -0.0083(8)
P7 0.0799(17) 0.0792(18) 0.098(2) -0.0344(16) 0.0316(15) -0.0047(14)
Cl1 0.0530(9) 0.0492(9) 0.0364(9) -0.0171(8) 0.0115(7) -0.0112(8)
Cl2 0.0508(9) 0.0634(11) 0.0375(10) 0.0012(8) 0.0074(8) -0.0146(8)
Cl3 0.0671(11) 0.0533(10) 0.0382(10) -0.0070(8) 0.0204(8) -0.0094(9)
F1 0.092(4) 0.134(5) 0.101(5) -0.027(4) 0.005(3) -0.039(4)
F2 0.092(4) 0.186(7) 0.095(5) -0.066(5) 0.024(3) -0.026(4)
F3 0.119(5) 0.093(4) 0.189(8) -0.050(5) 0.039(5) -0.022(4)
F4 0.061(4) 0.175(7) 0.222(9) -0.080(7) 0.040(5) -0.008(4)
F5 0.172(7) 0.077(4) 0.208(9) -0.032(5) 0.015(6) -0.003(5)
F6 0.262(10) 0.204(9) 0.139(7) -0.105(7) 0.117(7) -0.078(8)
N1 0.065(4) 0.049(3) 0.034(3) -0.014(3) 0.002(3) -0.012(3)
N2 0.064(4) 0.044(3) 0.038(3) -0.013(3) 0.019(3) -0.021(3)
N3 0.084(4) 0.061(4) 0.038(4) -0.020(3) -0.002(3) -0.023(4)
N4 0.062(4) 0.045(3) 0.040(3) -0.013(3) 0.002(3) -0.022(3)
N5 0.080(4) 0.049(3) 0.035(3) -0.018(3) 0.019(3) -0.020(3)
N6 0.059(3) 0.043(3) 0.038(3) -0.015(3) 0.019(3) -0.012(3)
N7 0.068(4) 0.047(4) 0.052(4) -0.024(3) 0.023(3) -0.021(3)
N8 0.050(3) 0.064(4) 0.048(4) -0.031(3) 0.015(3) -0.016(3)
N9 0.059(3) 0.042(3) 0.045(4) -0.012(3) 0.005(3) -0.002(3)
N10 0.060(3) 0.047(3) 0.043(4) -0.020(3) 0.016(3) -0.011(3)
N11 0.068(4) 0.042(3) 0.043(4) -0.009(3) 0.015(3) -0.011(3)
N12 0.055(3) 0.047(3) 0.034(3) -0.012(3) 0.008(3) -0.012(3)
C1 0.121(8) 0.085(7) 0.040(5) 0.000(5) 0.003(5) -0.028(6)
C2 0.084(6) 0.054(5) 0.042(5) -0.006(4) 0.011(4) -0.013(4)
C3 0.080(5) 0.051(5) 0.064(6) -0.013(4) 0.017(4) -0.023(4)
C4 0.067(5) 0.047(4) 0.051(5) -0.008(4) 0.018(4) -0.018(4)
C5 0.107(6) 0.064(5) 0.055(5) -0.029(4) 0.026(5) -0.042(5)
C6 0.143(9) 0.119(9) 0.052(6) -0.027(6) -0.016(6) -0.046(8)
C7 0.101(7) 0.068(5) 0.044(5) -0.015(4) -0.009(5) -0.020(5)
C8 0.076(6) 0.083(6) 0.071(6) -0.031(5) -0.016(5) -0.026(5)
C9 0.074(5) 0.054(5) 0.054(5) -0.017(4) 0.005(4) -0.032(4)
C10 0.071(5) 0.080(6) 0.066(6) -0.017(5) -0.004(4) -0.037(5)
C11 0.134(8) 0.068(6) 0.054(6) -0.033(5) 0.043(6) -0.020(6)
C12 0.094(6) 0.054(5) 0.048(5) -0.024(4) 0.034(4) -0.031(4)
C13 0.074(5) 0.053(5) 0.057(5) -0.028(4) 0.030(4) -0.020(4)
C14 0.073(5) 0.054(5) 0.046(5) -0.024(4) 0.016(4) -0.021(4)
C15 0.055(4) 0.066(5) 0.061(5) -0.027(4) 0.013(4) -0.008(4)
C16 0.117(8) 0.092(7) 0.107(9) -0.041(7) 0.022(7) -0.060(7)
C17 0.077(5) 0.060(5) 0.063(6) -0.038(5) 0.020(4) -0.031(4)
C18 0.068(5) 0.071(6) 0.068(6) -0.040(5) 0.012(5) -0.026(5)
C19 0.049(4) 0.070(5) 0.047(5) -0.029(4) 0.004(3) -0.013(4)
C20 0.054(5) 0.082(6) 0.078(7) -0.022(5) -0.014(4) -0.011(4)
C21 0.135(9) 0.038(5) 0.114(9) -0.021(5) 0.052(7) -0.011(5)
C22 0.096(6) 0.043(4) 0.060(5) -0.017(4) 0.017(5) -0.007(4)
C23 0.068(5) 0.042(4) 0.068(6) -0.015(4) 0.013(4) 0.006(4)
C24 0.052(4) 0.064(5) 0.041(4) -0.022(4) 0.005(3) -0.004(4)
C25 0.061(5) 0.062(5) 0.075(6) -0.028(5) 0.022(4) 0.002(4)
C26 0.170(10) 0.073(6) 0.052(6) -0.005(5) 0.025(6) -0.052(7)
C27 0.096(6) 0.057(5) 0.041(5) -0.005(4) 0.018(4) -0.023(5)
C28 0.091(6) 0.063(5) 0.035(4) -0.005(4) 0.016(4) -0.015(5)
C29 0.058(4) 0.046(4) 0.026(3) -0.005(3) 0.004(3) -0.009(3)
C30 0.077(5) 0.062(5) 0.034(4) -0.021(4) -0.004(4) -0.009(4)
C31 0.052(4) 0.043(4) 0.041(4) -0.012(3) 0.001(3) -0.006(3)
C32 0.044(4) 0.049(4) 0.039(4) -0.011(3) 0.003(3) -0.007(3)
C33 0.049(4) 0.052(4) 0.046(4) -0.020(4) 0.008(3) -0.013(3)
C34 0.080(5) 0.049(4) 0.044(5) -0.027(4) -0.008(4) 0.003(4)
C35 0.073(6) 0.116(8) 0.058(6) -0.039(6) -0.018(5) -0.006(6)
C36 0.093(8) 0.173(13) 0.096(10) -0.086(10) -0.041(7) 0.033(8)
C37 0.177(14) 0.105(10) 0.067(8) -0.048(8) -0.073(10) 0.042(10)
C38 0.241(18) 0.064(7) 0.067(8) -0.009(6) -0.057(11) -0.007(10)
C39 0.173(10) 0.053(5) 0.046(6) -0.012(4) -0.012(6) -0.024(6)
C40 0.072(5) 0.054(4) 0.044(4) -0.024(4) 0.004(4) -0.025(4)
C41 0.114(8) 0.103(8) 0.088(8) -0.060(7) 0.015(6) -0.041(7)
C42 0.126(9) 0.113(8) 0.104(9) -0.062(8) 0.013(7) -0.065(8)
C43 0.179(12) 0.067(6) 0.069(7) -0.043(6) 0.025(7) -0.043(8)
C44 0.126(9) 0.078(7) 0.094(8) -0.055(6) 0.023(7) -0.032(7)
C45 0.080(6) 0.075(6) 0.082(7) -0.049(5) 0.020(5) -0.027(5)
C46 0.059(4) 0.045(4) 0.037(4) -0.015(3) 0.002(3) -0.007(3)
C47 0.067(5) 0.055(5) 0.063(5) -0.023(4) -0.005(4) -0.011(4)
C48 0.074(5) 0.066(5) 0.063(6) -0.025(5) -0.004(4) -0.015(4)
C49 0.122(8) 0.052(5) 0.053(5) -0.024(4) 0.006(5) -0.029(5)
C50 0.084(6) 0.064(5) 0.071(6) -0.033(5) 0.013(5) -0.012(5)
C51 0.071(5) 0.071(5) 0.071(6) -0.039(5) 0.010(4) -0.010(4)
C52 0.062(5) 0.050(4) 0.063(5) -0.029(4) 0.035(4) -0.021(4)
C53 0.127(8) 0.067(6) 0.058(6) -0.026(5) 0.042(6) -0.028(6)
C54 0.198(14) 0.093(9) 0.097(10) -0.040(7) 0.102(11) -0.069(10)
C55 0.193(16) 0.069(8) 0.174(16) -0.047(9) 0.152(15) -0.052(9)
C56 0.081(7) 0.088(8) 0.217(16) -0.070(10) 0.091(10) -0.048(6)
C57 0.071(6) 0.062(5) 0.114(8) -0.045(6) 0.043(6) -0.017(4)
B1 0.083(6) 0.049(5) 0.027(4) -0.006(4) 0.006(4) -0.014(5)
B2 0.069(6) 0.052(5) 0.049(5) -0.022(4) 0.018(5) -0.009(4)

loop_
_atom_type_symbol
_atom_type_description
_atom_type_scat_dispersion_real
_atom_type_scat_dispersion_imag
_atom_type_scat_source
C C 0.0033 0.0016 'International Tables Vol C Tables 4.2.6.8 and 6.1.1.4'
H H 0.0000 0.0000 'International Tables Vol C Tables 4.2.6.8 and 6.1.1.4'
B B 0.0013 0.0007 'International Tables Vol C Tables 4.2.6.8 and 6.1.1.4'
N N 0.0061 0.0033 'International Tables Vol C Tables 4.2.6.8 and 6.1.1.4'
F F 0.0171 0.0103 'International Tables Vol C Tables 4.2.6.8 and 6.1.1.4'
P P 0.1023 0.0942 'International Tables Vol C Tables 4.2.6.8 and 6.1.1.4'
S S 0.1246 0.1234 'International Tables Vol C Tables 4.2.6.8 and 6.1.1.4'
Cu Cu 0.3201 1.2651 'International Tables Vol C Tables 4.2.6.8 and 6.1.1.4'
W W -0.8490 6.8722 'International Tables Vol C Tables 4.2.6.8 and 6.1.1.4'
Cl Cl 0.1484 0.1585 'International Tables Vol C Tables 4.2.6.8 and 6.1.1.4'

loop_
_geom_angle_atom_site_label_1
_geom_angle_atom_site_label_2
_geom_angle_atom_site_label_3
_geom_angle
N6 W1 N4 79.8(2)
N6 W1 S2 87.99(14)
N4 W1 S2 85.56(15)
N6 W1 N2 79.05(19)
N4 W1 N2 80.6(2)
S2 W1 N2 162.45(14)
N6 W1 S3 160.90(16)
N4 W1 S3 86.52(14)
S2 W1 S3 104.24(6)
N2 W1 S3 85.67(13)
N6 W1 S1 87.07(16)
N4 W1 S1 163.47(15)
S2 W1 S1 104.06(7)
N2 W1 S1 87.20(16)
S3 W1 S1 103.69(6)
N6 W1 Cu2 141.11(14)
N4 W1 Cu2 93.82(14)
S2 W1 Cu2 53.16(4)
N2 W1 Cu2 138.14(13)
S3 W1 Cu2 52.50(5)
S1 W1 Cu2 102.71(5)
N6 W1 Cu3 139.20(15)
N4 W1 Cu3 138.64(13)
S2 W1 Cu3 104.97(5)
N2 W1 Cu3 92.56(14)
S3 W1 Cu3 52.19(5)
S1 W1 Cu3 52.44(4)
Cu2 W1 Cu3 64.73(3)
N6 W1 Cu1 94.92(15)
N4 W1 Cu1 138.19(14)
S2 W1 Cu1 52.69(5)
N2 W1 Cu1 139.59(15)
S3 W1 Cu1 104.16(5)
S1 W1 Cu1 52.45(5)
Cu2 W1 Cu1 64.71(3)
Cu3 W1 Cu1 66.11(3)
N10 W2 N12 78.86(19)
N10 W2 S4 86.19(15)
N12 W2 S4 160.33(15)
N10 W2 N8 80.8(2)
N12 W2 N8 79.4(2)
S4 W2 N8 85.70(15)
N10 W2 S5 87.20(16)
N12 W2 S5 87.59(15)
S4 W2 S5 104.52(6)
N8 W2 S5 163.71(17)
N10 W2 S6 162.00(15)
N12 W2 S6 87.31(14)
S4 W2 S6 104.31(6)
N8 W2 S6 85.44(14)
S5 W2 S6 103.82(6)
N10 W2 Cu4 93.94(14)
N12 W2 Cu4 140.12(14)
S4 W2 Cu4 52.99(5)
N8 W2 Cu4 138.68(15)
S5 W2 Cu4 52.70(5)
S6 W2 Cu4 104.06(5)
N10 W2 Cu6 139.36(15)
N12 W2 Cu6 139.85(13)
S4 W2 Cu6 53.19(5)
N8 W2 Cu6 93.31(17)
S5 W2 Cu6 102.96(5)
S6 W2 Cu6 52.62(4)
Cu4 W2 Cu6 64.53(3)
N10 W2 Cu5 139.12(15)
N12 W2 Cu5 92.76(14)
S4 W2 Cu5 106.91(5)
N8 W2 Cu5 137.40(13)
S5 W2 Cu5 52.26(4)
S6 W2 Cu5 52.20(5)
Cu4 W2 Cu5 67.25(3)
Cu6 W2 Cu5 66.23(3)
S1 Cu1 S2 108.32(8)
S1 Cu1 Cl3 122.37(8)
S2 Cu1 Cl3 118.55(8)
S1 Cu1 Cl1 111.06(7)
S2 Cu1 Cl1 103.33(6)
Cl3 Cu1 Cl1 89.51(6)
S1 Cu1 W1 54.98(5)
S2 Cu1 W1 54.51(5)
Cl3 Cu1 W1 159.51(6)
Cl1 Cu1 W1 110.61(5)
S1 Cu1 Cu2 98.65(6)
S2 Cu1 Cu2 50.31(5)
Cl3 Cu1 Cu2 136.66(6)
Cl1 Cu1 Cu2 60.72(4)
W1 Cu1 Cu2 57.20(3)
S1 Cu1 Cu3 48.89(5)
S2 Cu1 Cu3 98.81(5)
Cl3 Cu1 Cu3 140.00(6)
Cl1 Cu1 Cu3 67.07(5)
W1 Cu1 Cu3 56.73(3)
Cu2 Cu1 Cu3 59.14(3)
S3 Cu2 S2 108.84(7)
S3 Cu2 Cl2 118.85(7)
S2 Cu2 Cl2 125.20(8)
S3 Cu2 W1 55.47(4)
S2 Cu2 W1 54.91(5)
Cl2 Cu2 W1 166.56(6)
S3 Cu2 Cu3 49.84(5)
S2 Cu2 Cu3 100.76(5)
Cl2 Cu2 Cu3 129.97(6)
W1 Cu2 Cu3 57.87(2)
S3 Cu2 Cu1 101.10(6)
S2 Cu2 Cu1 50.22(5)
Cl2 Cu2 Cu1 134.01(6)
W1 Cu2 Cu1 58.09(2)
Cu3 Cu2 Cu1 61.53(3)
S7 Cu3 S3 124.65(7)
S7 Cu3 S1 120.21(8)
S3 Cu3 S1 109.47(7)
S7 Cu3 W1 167.34(7)
S3 Cu3 W1 55.28(4)
S1 Cu3 W1 55.25(5)
S7 Cu3 Cu2 133.87(6)
S3 Cu3 Cu2 49.97(5)
S1 Cu3 Cu2 99.01(6)
W1 Cu3 Cu2 57.40(2)
S7 Cu3 Cu1 130.88(7)
S3 Cu3 Cu1 99.33(5)
S1 Cu3 Cu1 49.12(5)
W1 Cu3 Cu1 57.15(2)
Cu2 Cu3 Cu1 59.34(3)
S5 Cu4 S4 109.06(7)
S5 Cu4 Cl3 122.06(8)
S4 Cu4 Cl3 121.59(7)
S5 Cu4 W2 55.27(5)
S4 Cu4 W2 55.06(5)
Cl3 Cu4 W2 165.48(6)
S5 Cu4 Cu6 99.67(5)
S4 Cu4 Cu6 50.81(5)
Cl3 Cu4 Cu6 133.16(6)
W2 Cu4 Cu6 57.95(2)
S5 Cu4 Cu5 48.17(5)
S4 Cu4 Cu5 99.87(5)
Cl3 Cu4 Cu5 134.46(6)
W2 Cu4 Cu5 56.61(2)
Cu6 Cu4 Cu5 60.44(3)
S6 Cu5 S5 109.59(7)
S6 Cu5 S8 130.53(6)
S5 Cu5 S8 116.30(7)
S6 Cu5 W2 55.22(4)
S5 Cu5 W2 55.09(5)
S8 Cu5 W2 168.03(6)
S6 Cu5 Cu6 49.13(5)
S5 Cu5 Cu6 97.70(6)
S8 Cu5 Cu6 135.10(6)
W2 Cu5 Cu6 56.85(2)
S6 Cu5 Cu4 97.53(5)
S5 Cu5 Cu4 48.41(5)
S8 Cu5 Cu4 126.38(6)
W2 Cu5 Cu4 56.13(2)
Cu6 Cu5 Cu4 57.96(3)
S6 Cu6 S4 108.27(7)
S6 Cu6 Cl2 118.81(7)
S4 Cu6 Cl2 121.79(8)
S6 Cu6 Cl1 112.67(7)
S4 Cu6 Cl1 103.70(6)
Cl2 Cu6 Cl1 88.49(7)
S6 Cu6 W2 55.14(5)
S4 Cu6 W2 54.74(5)
Cl2 Cu6 W2 160.74(6)
Cl1 Cu6 W2 110.76(5)
S6 Cu6 Cu4 100.33(5)
S4 Cu6 Cu4 50.35(5)
Cl2 Cu6 Cu4 137.91(6)
Cl1 Cu6 Cu4 60.87(4)
W2 Cu6 Cu4 57.52(3)
S6 Cu6 Cu5 48.70(5)
S4 Cu6 Cu5 100.49(6)
Cl2 Cu6 Cu5 135.91(6)
Cl1 Cu6 Cu5 68.38(5)
W2 Cu6 Cu5 56.93(2)
Cu4 Cu6 Cu5 61.61(3)
Cu3 S1 Cu1 81.99(6)
Cu3 S1 W1 72.31(6)
Cu1 S1 W1 72.57(6)
Cu1 S2 Cu2 79.47(6)
Cu1 S2 W1 72.80(6)
Cu2 S2 W1 71.92(5)
Cu3 S3 Cu2 80.19(7)
Cu3 S3 W1 72.53(5)
Cu2 S3 W1 72.02(5)
Cu4 S4 Cu6 78.83(7)
Cu4 S4 W2 71.94(6)
Cu6 S4 W2 72.07(5)
Cu5 S5 Cu4 83.42(7)
Cu5 S5 W2 72.65(5)
Cu4 S5 W2 72.03(6)
Cu5 S6 Cu6 82.17(6)
Cu5 S6 W2 72.58(5)
Cu6 S6 W2 72.24(5)
P1 S7 Cu3 104.95(10)
P2 S8 Cu5 103.89(9)
C40 P1 C31 110.2(3)
C40 P1 C34 105.8(3)
C31 P1 C34 105.0(4)
C40 P1 S7 107.8(3)
C31 P1 S7 112.5(2)
C34 P1 S7 115.3(3)
C33 P2 C52 109.4(4)
C33 P2 C46 109.3(3)
C52 P2 C46 104.2(3)
C33 P2 S8 111.4(2)
C52 P2 S8 112.9(2)
C46 P2 S8 109.4(2)
F6 P7 F5 91.1(5)
F6 P7 F4 90.6(5)
F5 P7 F4 95.1(5)
F6 P7 F2 178.4(5)
F5 P7 F2 90.0(5)
F4 P7 F2 90.4(4)
F6 P7 F3 90.0(5)
F5 P7 F3 176.5(4)
F4 P7 F3 88.2(4)
F2 P7 F3 88.8(4)
F6 P7 F1 89.7(5)
F5 P7 F1 88.1(4)
F4 P7 F1 176.8(4)
F2 P7 F1 89.3(3)
F3 P7 F1 88.6(4)
Cu6 Cl1 Cu1 103.82(6)
Cu2 Cl2 Cu6 88.56(7)
Cu4 Cl3 Cu1 89.10(7)
C2 N1 N2 111.7(6)
C2 N1 B1 128.4(6)
N2 N1 B1 119.8(6)
C4 N2 N1 105.5(6)
C4 N2 W1 132.8(5)
N1 N2 W1 121.6(4)
C7 N3 N4 109.2(7)
C7 N3 B1 129.3(7)
N4 N3 B1 121.5(6)
C9 N4 N3 106.6(6)
C9 N4 W1 132.8(5)
N3 N4 W1 120.6(4)
C12 N5 N6 110.2(6)
C12 N5 B1 127.6(7)
N6 N5 B1 122.1(5)
C14 N6 N5 106.2(5)
C14 N6 W1 133.2(5)
N5 N6 W1 120.3(4)
C17 N7 N8 109.1(7)
C17 N7 B2 128.6(7)
N8 N7 B2 122.3(6)
C19 N8 N7 105.6(6)
C19 N8 W2 133.8(5)
N7 N8 W2 120.5(5)
C22 N9 N10 111.3(6)
C22 N9 B2 126.6(7)
N10 N9 B2 121.9(5)
N9 N10 C24 105.5(5)
N9 N10 W2 121.4(4)
C24 N10 W2 133.0(5)
C27 N11 N12 111.3(6)
C27 N11 B2 127.5(7)
N12 N11 B2 121.0(6)
C29 N12 N11 105.1(5)
C29 N12 W2 132.5(5)
N11 N12 W2 122.0(4)
C2 C1 H1A 109.5
C2 C1 H1B 109.5
H1A C1 H1B 109.5
C2 C1 H1C 109.5
H1A C1 H1C 109.5
H1B C1 H1C 109.5
N1 C2 C3 106.9(7)
N1 C2 C1 123.4(8)
C3 C2 C1 129.6(8)
C2 C3 C4 107.4(7)
C2 C3 H3 126.3
C4 C3 H3 126.3
N2 C4 C3 108.5(7)
N2 C4 C5 126.1(7)
C3 C4 C5 125.4(7)
C4 C5 H5A 109.5
C4 C5 H5B 109.5
H5A C5 H5B 109.5
C4 C5 H5C 109.5
H5A C5 H5C 109.5
H5B C5 H5C 109.5
C7 C6 H6A 109.5
C7 C6 H6B 109.5
H6A C6 H6B 109.5
C7 C6 H6C 109.5
H6A C6 H6C 109.5
H6B C6 H6C 109.5
N3 C7 C8 108.1(7)
N3 C7 C6 122.2(9)
C8 C7 C6 129.7(9)
C7 C8 C9 107.2(8)
C7 C8 H8 126.4
C9 C8 H8 126.4
N4 C9 C8 108.8(7)
N4 C9 C10 125.6(7)
C8 C9 C10 125.5(8)
C9 C10 H10A 109.5
C9 C10 H10B 109.5
H10A C10 H10B 109.5
C9 C10 H10C 109.5
H10A C10 H10C 109.5
H10B C10 H10C 109.5
C12 C11 H11A 109.5
C12 C11 H11B 109.5
H11A C11 H11B 109.5
C12 C11 H11C 109.5
H11A C11 H11C 109.5
H11B C11 H11C 109.5
N5 C12 C13 107.1(6)
N5 C12 C11 122.2(8)
C13 C12 C11 130.6(7)
C14 C13 C12 105.8(7)
C14 C13 H13 127.1
C12 C13 H13 127.1
N6 C14 C13 110.8(7)
N6 C14 C15 127.0(6)
C13 C14 C15 122.2(7)
C14 C15 H15A 109.5
C14 C15 H15B 109.5
H15A C15 H15B 109.5
C14 C15 H15C 109.5
H15A C15 H15C 109.5
H15B C15 H15C 109.5
C17 C16 H16A 109.5
C17 C16 H16B 109.5
H16A C16 H16B 109.5
C17 C16 H16C 109.5
H16A C16 H16C 109.5
H16B C16 H16C 109.5
C18 C17 N7 108.7(7)
C18 C17 C16 129.5(9)
N7 C17 C16 121.8(9)
C17 C18 C19 108.4(8)
C17 C18 H18 125.8
C19 C18 H18 125.8
N8 C19 C18 108.1(7)
N8 C19 C20 125.7(7)
C18 C19 C20 126.1(7)
C19 C20 H20A 109.5
C19 C20 H20B 109.5
H20A C20 H20B 109.5
C19 C20 H20C 109.5
H20A C20 H20C 109.5
H20B C20 H20C 109.5
C22 C21 H21A 109.5
C22 C21 H21B 109.5
H21A C21 H21B 109.5
C22 C21 H21C 109.5
H21A C21 H21C 109.5
H21B C21 H21C 109.5
N9 C22 C23 105.9(7)
N9 C22 C21 122.5(8)
C23 C22 C21 131.6(7)
C22 C23 C24 108.7(7)
C22 C23 H23 125.6
C24 C23 H23 125.6
C23 C24 N10 108.6(7)
C23 C24 C25 125.5(6)
N10 C24 C25 125.9(7)
C24 C25 H25A 109.5
C24 C25 H25B 109.5
H25A C25 H25B 109.5
C24 C25 H25C 109.5
H25A C25 H25C 109.5
H25B C25 H25C 109.5
C27 C26 H26A 109.5
C27 C26 H26B 109.5
H26A C26 H26B 109.5
C27 C26 H26C 109.5
H26A C26 H26C 109.5
H26B C26 H26C 109.5
N11 C27 C28 107.4(7)
N11 C27 C26 122.5(8)
C28 C27 C26 130.1(8)
C27 C28 C29 107.0(7)
C27 C28 H28 126.5
C29 C28 H28 126.5
N12 C29 C28 109.1(6)
N12 C29 C30 126.5(6)
C28 C29 C30 124.4(7)
C29 C30 H30A 109.5
C29 C30 H30B 109.5
H30A C30 H30B 109.5
C29 C30 H30C 109.5
H30A C30 H30C 109.5
H30B C30 H30C 109.5
C32 C31 P1 115.6(5)
C32 C31 H31A 108.4
P1 C31 H31A 108.4
C32 C31 H31B 108.4
P1 C31 H31B 108.4
H31A C31 H31B 107.4
C33 C32 C31 108.2(6)
C33 C32 H32A 110.1
C31 C32 H32A 110.1
C33 C32 H32B 110.1
C31 C32 H32B 110.1
H32A C32 H32B 108.4
C32 C33 P2 114.0(5)
C32 C33 H33A 108.8
P2 C33 H33A 108.8
C32 C33 H33B 108.8
P2 C33 H33B 108.8
H33A C33 H33B 107.6
C39 C34 C35 117.6(9)
C39 C34 P1 119.8(8)
C35 C34 P1 122.6(7)
C36 C35 C34 118.3(12)
C36 C35 H35 120.8
C34 C35 H35 120.8
C37 C36 C35 122.7(14)
C37 C36 H36 118.6
C35 C36 H36 118.6
C36 C37 C38 119.4(12)
C36 C37 H37 120.3
C38 C37 H37 120.3
C39 C38 C37 121.2(15)
C39 C38 H38 119.4
C37 C38 H38 119.4
C38 C39 C34 120.8(13)
C38 C39 H39 119.6
C34 C39 H39 119.6
C41 C40 C45 118.8(7)
C41 C40 P1 122.8(6)
C45 C40 P1 118.4(6)
C40 C41 C42 122.0(10)
C40 C41 H41 119.0
C42 C41 H41 119.0
C43 C42 C41 116.6(10)
C43 C42 H42 121.7
C41 C42 H42 121.7
C44 C43 C42 122.0(9)
C44 C43 H43 119.0
C42 C43 H43 119.0
C43 C44 C45 118.8(9)
C43 C44 H44 120.6
C45 C44 H44 120.6
C44 C45 C40 121.7(9)
C44 C45 H45 119.1
C40 C45 H45 119.1
C47 C46 C51 120.2(7)
C47 C46 P2 121.8(5)
C51 C46 P2 117.5(6)
C46 C47 C48 119.6(7)
C46 C47 H47 120.2
C48 C47 H47 120.2
C49 C48 C47 120.2(8)
C49 C48 H48 119.9
C47 C48 H48 119.9
C48 C49 C50 120.7(8)
C48 C49 H49 119.7
C50 C49 H49 119.7
C49 C50 C51 119.6(8)
C49 C50 H50 120.2
C51 C50 H50 120.2
C50 C51 C46 119.7(8)
C50 C51 H51 120.2
C46 C51 H51 120.2
C53 C52 C57 119.9(8)
C53 C52 P2 119.3(7)
C57 C52 P2 120.9(7)
C54 C53 C52 120.7(12)
C54 C53 H53 119.6
C52 C53 H53 119.6
C55 C54 C53 122.3(16)
C55 C54 H54 118.9
C53 C54 H54 118.9
C54 C55 C56 120.4(12)
C54 C55 H55 119.8
C56 C55 H55 119.8
C57 C56 C55 119.6(13)
C57 C56 H56 120.2
C55 C56 H56 120.2
C56 C57 C52 117.1(11)
C56 C57 H57 121.4
C52 C57 H57 121.4
N5 B1 N3 110.3(6)
N5 B1 N1 107.5(7)
N3 B1 N1 108.8(6)
N5 B1 H1B1 107(4)
N3 B1 H1B1 116(4)
N1 B1 H1B1 107(4)
N7 B2 N9 108.9(7)
N7 B2 N11 109.5(6)
N9 B2 N11 104.9(7)
N7 B2 H1B2 108(4)
N9 B2 H1B2 117(4)
N11 B2 H1B2 109(4)

loop_
_geom_bond_atom_site_label_1
_geom_bond_atom_site_label_2
_geom_bond_distance
W1 N6 2.276(5)
W1 N4 2.290(6)
W1 S2 2.2906(18)
W1 N2 2.303(6)
W1 S3 2.3048(15)
W1 S1 2.3066(18)
W1 Cu2 2.6610(8)
W1 Cu3 2.6746(8)
W1 Cu1 2.6874(10)
W2 N10 2.269(5)
W2 N12 2.278(6)
W2 S4 2.2985(17)
W2 N8 2.302(6)
W2 S5 2.3033(18)
W2 S6 2.3076(15)
W2 Cu4 2.6658(9)
W2 Cu6 2.6783(9)
W2 Cu5 2.6808(8)
Cu1 S1 2.233(2)
Cu1 S2 2.237(2)
Cu1 Cl3 2.313(2)
Cu1 Cl1 2.6867(17)
Cu1 Cu2 2.8622(12)
Cu1 Cu3 2.9249(12)
Cu2 S3 2.2195(19)
Cu2 S2 2.2404(17)
Cu2 Cl2 2.2638(18)
Cu2 Cu3 2.8562(12)
Cu3 S7 2.2093(19)
Cu3 S3 2.2154(19)
Cu3 S1 2.2255(17)
Cu4 S5 2.229(2)
Cu4 S4 2.239(2)
Cu4 Cl3 2.2861(18)
Cu4 Cu6 2.8530(12)
Cu4 Cu5 2.9609(11)
Cu5 S6 2.2202(18)
Cu5 S5 2.2210(17)
Cu5 S8 2.2244(19)
Cu5 Cu6 2.9276(12)
Cu6 S6 2.2346(18)
Cu6 S4 2.2540(18)
Cu6 Cl2 2.302(2)
Cu6 Cl1 2.6598(19)
S7 P1 2.010(3)
S8 P2 2.008(2)
P1 C40 1.801(7)
P1 C31 1.802(7)
P1 C34 1.807(8)
P2 C33 1.797(7)
P2 C52 1.798(7)
P2 C46 1.821(7)
P7 F6 1.536(8)
P7 F5 1.548(7)
P7 F4 1.567(7)
P7 F2 1.570(6)
P7 F3 1.580(7)
P7 F1 1.595(6)
N1 C2 1.345(9)
N1 N2 1.372(7)
N1 B1 1.533(10)
N2 C4 1.348(9)
N3 C7 1.336(11)
N3 N4 1.381(8)
N3 B1 1.518(11)
N4 C9 1.347(9)
N5 C12 1.354(9)
N5 N6 1.379(8)
N5 B1 1.508(11)
N6 C14 1.337(9)
N7 C17 1.357(10)
N7 N8 1.396(8)
N7 B2 1.489(11)
N8 C19 1.367(9)
N9 C22 1.362(9)
N9 N10 1.373(8)
N9 B2 1.554(10)
N10 C24 1.379(8)
N11 C27 1.329(9)
N11 N12 1.367(8)
N11 B2 1.561(11)
N12 C29 1.358(8)
C1 C2 1.476(11)
C1 H1A 0.9700
C1 H1B 0.9700
C1 H1C 0.9700
C2 C3 1.349(11)
C3 C4 1.416(11)
C3 H3 0.9400
C4 C5 1.483(10)
C5 H5A 0.9700
C5 H5B 0.9700
C5 H5C 0.9700
C6 C7 1.537(12)
C6 H6A 0.9700
C6 H6B 0.9700
C6 H6C 0.9700
C7 C8 1.362(12)
C8 C9 1.378(11)
C8 H8 0.9400
C9 C10 1.489(11)
C10 H10A 0.9700
C10 H10B 0.9700
C10 H10C 0.9700
C11 C12 1.493(10)
C11 H11A 0.9700
C11 H11B 0.9700
C11 H11C 0.9700
C12 C13 1.396(12)
C13 C14 1.385(9)
C13 H13 0.9400
C14 C15 1.501(11)
C15 H15A 0.9700
C15 H15B 0.9700
C15 H15C 0.9700
C16 C17 1.495(12)
C16 H16A 0.9700
C16 H16B 0.9700
C16 H16C 0.9700
C17 C18 1.324(12)
C18 C19 1.399(10)
C18 H18 0.9400
C19 C20 1.490(11)
C20 H20A 0.9700
C20 H20B 0.9700
C20 H20C 0.9700
C21 C22 1.500(12)
C21 H21A 0.9700
C21 H21B 0.9700
C21 H21C 0.9700
C22 C23 1.375(11)
C23 C24 1.376(10)
C23 H23 0.9400
C24 C25 1.480(11)
C25 H25A 0.9700
C25 H25B 0.9700
C25 H25C 0.9700
C26 C27 1.523(12)
C26 H26A 0.9700
C26 H26B 0.9700
C26 H26C 0.9700
C27 C28 1.361(12)
C28 C29 1.381(10)
C28 H28 0.9400
C29 C30 1.492(10)
C30 H30A 0.9700
C30 H30B 0.9700
C30 H30C 0.9700
C31 C32 1.526(9)
C31 H31A 0.9800
C31 H31B 0.9800
C32 C33 1.505(9)
C32 H32A 0.9800
C32 H32B 0.9800
C33 H33A 0.9800
C33 H33B 0.9800
C34 C39 1.375(12)
C34 C35 1.399(12)
C35 C36 1.345(14)
C35 H35 0.9400
C36 C37 1.32(2)
C36 H36 0.9400
C37 C38 1.34(2)
C37 H37 0.9400
C38 C39 1.325(15)
C38 H38 0.9400
C39 H39 0.9400
C40 C41 1.313(12)
C40 C45 1.396(10)
C41 C42 1.416(12)
C41 H41 0.9400
C42 C43 1.399(15)
C42 H42 0.9400
C43 C44 1.337(14)
C43 H43 0.9400
C44 C45 1.365(11)
C44 H44 0.9400
C45 H45 0.9400
C46 C47 1.344(10)
C46 C51 1.405(10)
C47 C48 1.399(11)
C47 H47 0.9400
C48 C49 1.361(11)
C48 H48 0.9400
C49 C50 1.368(12)
C49 H49 0.9400
C50 C51 1.375(11)
C50 H50 0.9400
C51 H51 0.9400
C52 C53 1.375(12)
C52 C57 1.405(12)
C53 C54 1.331(14)
C53 H53 0.9400
C54 C55 1.30(2)
C54 H54 0.9400
C55 C56 1.41(2)
C55 H55 0.9400
C56 C57 1.387(13)
C56 H56 0.9400
C57 H57 0.9400
B1 H1B1 1.15(2)
B2 H1B2 1.15(2)

loop_
_platon_squeeze_void_nr
_platon_squeeze_void_average_x
_platon_squeeze_void_average_y
_platon_squeeze_void_average_z
_platon_squeeze_void_volume
_platon_squeeze_void_count_electrons
_platon_squeeze_void_content
1 -0.500 0.500 0.500 1050 161 ' '
2 0.246 0.353 0.859 11 1 ' '
3 0.753 0.647 0.141 12 1 ' '
